data_1510903
loop_
_publ_author_name
'Okada, S.'
'Atoda, T.'
'Higashi, I.'

_publ_section_title
;
 Structural investigation of Cr2 B3, Cr3 B4, and Cr B by single-crystal
 diffractometry
;
_journal_name_full 'Journal of Solid State Chemistry'
_journal_page_first 61
_journal_page_last 67
_journal_paper_doi 10.1016/0022-4596(87)90285-4
_journal_volume 68
_journal_year 1987
_chemical_formula_sum 'B3 Cr2'
_chemical_name_systematic 'Cr2 B3'
_space_group_IT_number 63
_symmetry_space_group_name_Hall '-C 2c 2'
_symmetry_space_group_name_H-M 'C m c m'
_cell_angle_alpha 90
_cell_angle_beta 90
_cell_angle_gamma 90
_cell_formula_units_Z 4
_cell_length_a 3.0264
_cell_length_b 18.115
_cell_length_c 2.9542
_cell_volume 161.959
_citation_journal_id_ASTM JSSCBI
_cod_data_source_file boron_427.cif
_cod_data_source_block B3Cr2
_cod_original_cell_volume 161.9588
_cod_database_code 1510903

loop_
_symmetry_equiv_pos_as_xyz
x,y,z
-x,-y,z+1/2
x,-y,-z
-x,y,-z+1/2
-x,-y,-z
x,y,-z-1/2
-x,y,z
x,-y,z-1/2
x+1/2,y+1/2,z
-x+1/2,-y+1/2,z+1/2
x+1/2,-y+1/2,-z
-x+1/2,y+1/2,-z+1/2
-x+1/2,-y+1/2,-z
x+1/2,y+1/2,-z-1/2
-x+1/2,y+1/2,z
x+1/2,-y+1/2,z-1/2

loop_
_atom_site_label
_atom_site_type_symbol
_atom_site_fract_x
_atom_site_fract_y
_atom_site_fract_z
_atom_site_occupancy
_atom_site_U_iso_or_equiv
B1 B 0 0.0236 0.25 1 0.0
Cr2 Cr 0 0.7037 0.25 1 0.0
B3 B 0 0.8287 0.25 1 0.0
B2 B 0 0.1186 0.25 1 0.0
Cr1 Cr 0 0.42766 0.25 1 0.0
